data_2106817
loop_
_publ_author_name
'Alcock, N.W.'

_publ_section_title
;
 The crystal structure of thallous fluoride carbonate
;
_journal_name_full 'Acta Crystallographica B (24,1968-38,1982)'
_journal_page_first 498
_journal_page_last 502
_journal_volume 29
_journal_year 1973
_chemical_formula_sum 'C F O3 Tl3'
_chemical_name_systematic 'Tl3 F C O3'
_space_group_IT_number 11
_symmetry_space_group_name_Hall '-P 2c'
_symmetry_space_group_name_H-M 'P 1 1 21/m'
_cell_angle_alpha 90
_cell_angle_beta 90
_cell_angle_gamma 120
_cell_formula_units_Z 2
_cell_length_a 7.51
_cell_length_b 7.407
_cell_length_c 6.069
_cell_volume 292.368
_citation_journal_id_ASTM ACBCAR
_cod_data_source_file Alcock_ACBCAR_1973_644.cif
_cod_data_source_block C1F1O3Tl3
_cod_original_cell_volume 292.3681
_cod_original_sg_symbol_Hall '-P 2yb (z,x,y)'
_cod_original_formula_sum 'C1 F1 O3 Tl3'
_cod_database_code 2106817

loop_
_symmetry_equiv_pos_as_xyz
x,y,z
-x,-y,z+1/2
-x,-y,-z
x,y,-z-1/2

loop_
_atom_site_label
_atom_site_type_symbol
_atom_site_fract_x
_atom_site_fract_y
_atom_site_fract_z
_atom_site_occupancy
_atom_site_U_iso_or_equiv
O1 O-2 0.6764 0.1815 0.25 1 0.0
O3 O-2 0.8114 -0.014 0.25 1 0.0
O2 O-2 0.0142 0.317 0.25 1 0.0
Tl1 Tl+1 0.25 0.158 0.25 1 0.0
Tl2 Tl+1 0.8417 0.5888 0.25 1 0.0
F1 F-1 0.5 0.5 0 1 0.0
C1 C+4 0.8303 0.1574 0.25 1 0.0
Tl3 Tl+1 0.4074 0.7511 0.25 1 0.0
